data_4034255
loop_
_publ_author_name
'Wang, Lanying'
'Lin, Wenxia'
'Sun, Wei'
'Yan, Mengqi'
'Zhao, Junlong'
'Guan, Li'
'Deng, Wenting'
'Zhang, Yongqiang'

_publ_section_title
;
 Meso-Substituent-Directed Aggregation Behavior and Water Solubility:
 Direct Functionalization of Methine Chain in Thiazole Orange and
 Biological Applications in Aqueous Buffer.
;
_journal_issue 7
_journal_name_full 'The Journal of organic chemistry'
_journal_page_first 3960
_journal_page_last 3967
_journal_paper_doi 10.1021/acs.joc.8b03122
_journal_volume 84
_journal_year 2019
_chemical_formula_sum 'C19 H18 Br I N2 O S'
_chemical_formula_weight 529.21
_space_group_crystal_system triclinic
_space_group_IT_number 2
_space_group_name_Hall '-P 1'
_space_group_name_H-M_alt 'P -1'
_atom_sites_solution_hydrogens mixed
_audit_creation_method SHELXL-2016/6
_cell_angle_alpha 64.256(2)
_cell_angle_beta 80.181(2)
_cell_angle_gamma 63.660(2)
_cell_formula_units_Z 2
_cell_length_a 9.8694(14)
_cell_length_b 10.3956(15)
_cell_length_c 11.1604(15)
_cell_measurement_reflns_used 1255
_cell_measurement_temperature 296(2)
_cell_measurement_theta_max 23.81
_cell_measurement_theta_min 2.39
_cell_volume 924.0(2)
_computing_structure_refinement 'SHELXL-2016/6 (Sheldrick, 2016)'
_diffrn_ambient_temperature 296(2)
_diffrn_measured_fraction_theta_full 0.980
_diffrn_measured_fraction_theta_max 0.971
_diffrn_measurement_device_type 'Bruker APEX-II CCD'
_diffrn_measurement_method '\f and \w scans'
_diffrn_radiation_type MoK\a
_diffrn_radiation_wavelength 0.71073
_diffrn_reflns_av_R_equivalents 0.0194
_diffrn_reflns_av_unetI/netI 0.0481
_diffrn_reflns_Laue_measured_fraction_full 0.980
_diffrn_reflns_Laue_measured_fraction_max 0.971
_diffrn_reflns_limit_h_max 10
_diffrn_reflns_limit_h_min -12
_diffrn_reflns_limit_k_max 12
_diffrn_reflns_limit_k_min -12
_diffrn_reflns_limit_l_max 13
_diffrn_reflns_limit_l_min -11
_diffrn_reflns_number 4993
_diffrn_reflns_point_group_measured_fraction_full 0.980
_diffrn_reflns_point_group_measured_fraction_max 0.971
_diffrn_reflns_theta_full 25.242
_diffrn_reflns_theta_max 25.997
_diffrn_reflns_theta_min 2.027
_exptl_absorpt_coefficient_mu 4.018
_exptl_absorpt_correction_T_max 0.7453
_exptl_absorpt_correction_T_min 0.5868
_exptl_absorpt_correction_type multi-scan
_exptl_crystal_colour green
_exptl_crystal_density_diffrn 1.902
_exptl_crystal_description block
_exptl_crystal_F_000 516
_exptl_crystal_size_max 0.22
_exptl_crystal_size_mid 0.20
_exptl_crystal_size_min 0.19
_refine_diff_density_max 2.502
_refine_diff_density_min -2.135
_refine_diff_density_rms 0.258
_refine_ls_extinction_method none
_refine_ls_goodness_of_fit_ref 1.020
_refine_ls_hydrogen_treatment constr
_refine_ls_matrix_type full
_refine_ls_number_parameters 228
_refine_ls_number_reflns 3519
_refine_ls_number_restraints 5
_refine_ls_restrained_S_all 1.027
_refine_ls_R_factor_all 0.1198
_refine_ls_R_factor_gt 0.0878
_refine_ls_shift/su_max 0.000
_refine_ls_shift/su_mean 0.000
_refine_ls_structure_factor_coef Fsqd
_refine_ls_weighting_details 'w=1/[\s^2^(Fo^2^)+(0.1793P)^2^+10.5764P] where P=(Fo^2^+2Fc^2^)/3'
_refine_ls_weighting_scheme calc
_refine_ls_wR_factor_gt 0.2577
_refine_ls_wR_factor_ref 0.2953
_reflns_Friedel_coverage 0.000
_reflns_number_gt 2444
_reflns_number_total 3519
_reflns_threshold_expression 'I > 2\s(I)'
_cod_data_source_file jo8b03122_si_003.cif
_cod_data_source_block xb1375_0m
_cod_database_code 4034255
_shelx_shelxl_version_number 2016/6
_shelx_space_group_comment
;
The symmetry employed for this shelxl refinement is uniquely defined
by the following loop, which should always be used as a source of
symmetry information in preference to the above space-group names.
They are only intended as comments.
;

loop_
_space_group_symop_operation_xyz
'x, y, z'
'-x, -y, -z'

loop_
_atom_site_label
_atom_site_type_symbol
_atom_site_fract_x
_atom_site_fract_y
_atom_site_fract_z
_atom_site_U_iso_or_equiv
_atom_site_adp_type
_atom_site_occupancy
_atom_site_site_symmetry_order
_atom_site_calc_flag
_atom_site_refinement_flags_posn
_atom_site_refinement_flags_adp
Br1 Br 0.12313(13) 0.65633(12) 0.59568(10) 0.0360(4) Uani 1 1 d . .
S1 S 0.3607(3) 0.3147(3) 0.6523(3) 0.0356(7) Uani 1 1 d . .
C17 C -0.0670(11) 0.9266(11) 0.1787(9) 0.0240(19) Uani 1 1 d . .
C8 C 0.2111(12) 0.6014(12) 0.4481(10) 0.031(2) Uani 1 1 d . .
N1 N 0.4235(9) 0.3872(10) 0.4052(8) 0.0277(18) Uani 1 1 d . .
C12 C -0.1042(11) 0.8439(12) 0.1286(9) 0.027(2) Uani 1 1 d . .
N2 N 0.0497(9) 0.8451(9) 0.2752(8) 0.0257(17) Uani 1 1 d . .
C6 C 0.4986(11) 0.1702(12) 0.6057(10) 0.029(2) Uani 1 1 d . .
C11 C -0.0180(12) 0.6805(12) 0.1723(11) 0.032(2) Uani 1 1 d . .
H11 H -0.036618 0.626108 0.134044 0.038 Uiso 1 1 calc R U
C1 C 0.5195(11) 0.2282(11) 0.4719(10) 0.027(2) Uani 1 1 d . .
C16 C -0.1485(12) 1.0896(12) 0.1350(11) 0.034(2) Uani 1 1 d . .
H16 H -0.122009 1.146383 0.164805 0.040 Uiso 1 1 calc R U
C2 C 0.6249(13) 0.1307(14) 0.4086(12) 0.040(3) Uani 1 1 d . .
H2 H 0.637714 0.168671 0.317085 0.048 Uiso 1 1 calc R U
C7 C 0.3251(11) 0.4493(12) 0.4856(9) 0.028(2) Uani 1 1 d . .
C10 C 0.0926(12) 0.5998(11) 0.2699(10) 0.030(2) Uani 1 1 d D .
H10 H 0.148938 0.492018 0.297682 0.036 Uiso 1 1 calc R U
C4 C 0.6877(13) -0.0830(13) 0.6271(13) 0.041(3) Uani 1 1 d . .
H4 H 0.744979 -0.188094 0.679449 0.049 Uiso 1 1 calc R U
C18 C 0.4449(13) 0.4764(14) 0.2646(10) 0.040(3) Uani 1 1 d . .
H18A H 0.407081 0.449449 0.209204 0.060 Uiso 1 1 calc R U
H18B H 0.550625 0.451215 0.249529 0.060 Uiso 1 1 calc R U
H18C H 0.390893 0.586893 0.243151 0.060 Uiso 1 1 calc R U
C9 C 0.1198(11) 0.6867(11) 0.3289(10) 0.028(2) Uani 1 1 d . .
C5 C 0.5858(14) 0.0110(13) 0.6851(12) 0.041(3) Uani 1 1 d . .
H5 H 0.573548 -0.029362 0.776660 0.049 Uiso 1 1 calc R U
C3 C 0.7072(13) -0.0256(14) 0.4936(15) 0.047(3) Uani 1 1 d . .
H3 H 0.778309 -0.093230 0.457212 0.056 Uiso 1 1 calc R U
C15 C -0.2689(13) 1.1639(13) 0.0467(11) 0.039(3) Uani 1 1 d . .
H15 H -0.325319 1.271655 0.019158 0.047 Uiso 1 1 calc R U
C19 C 0.0999(14) 0.9366(13) 0.3134(11) 0.037(3) Uani 1 1 d . .
H19A H 0.026573 0.979716 0.369690 0.055 Uiso 1 1 calc R U
H19B H 0.110233 1.020290 0.234870 0.055 Uiso 1 1 calc R U
H19C H 0.195645 0.869225 0.360466 0.055 Uiso 1 1 calc R U
C13 C -0.2279(12) 0.9231(13) 0.0385(10) 0.034(2) Uani 1 1 d . .
H13 H -0.255404 0.868758 0.006590 0.041 Uiso 1 1 calc R U
C14 C -0.3075(13) 1.0842(13) -0.0013(11) 0.038(3) Uani 1 1 d . .
H14 H -0.388574 1.138628 -0.061638 0.046 Uiso 1 1 calc R U
I1 I 0.30244(14) 0.39435(15) 0.01157(13) 0.0796(5) Uani 1 1 d D .
O1 O 0.0098(10) 0.3119(9) 0.1533(8) 0.048(2) Uani 1 1 d D .
H1B H 0.100666 0.305848 0.105972 1.463 Uiso 1 1 d D .
H1A H 0.040288 0.262212 0.240551 0.211 Uiso 1 1 d D .

loop_
_atom_site_aniso_label
_atom_site_aniso_U_11
_atom_site_aniso_U_22
_atom_site_aniso_U_33
_atom_site_aniso_U_23
_atom_site_aniso_U_13
_atom_site_aniso_U_12
Br1 0.0377(6) 0.0328(6) 0.0308(6) -0.0131(4) 0.0015(4) -0.0093(5)
S1 0.0364(14) 0.0335(14) 0.0220(12) -0.0043(10) -0.0002(10) -0.0087(11)
C17 0.025(5) 0.021(4) 0.017(4) -0.001(4) 0.000(3) -0.009(4)
C8 0.032(5) 0.027(5) 0.027(5) -0.006(4) -0.005(4) -0.010(4)
N1 0.023(4) 0.026(4) 0.023(4) -0.004(3) 0.000(3) -0.006(3)
C12 0.024(5) 0.031(5) 0.022(5) -0.007(4) 0.003(4) -0.011(4)
N2 0.021(4) 0.025(4) 0.030(4) -0.011(3) 0.000(3) -0.009(3)
C6 0.024(5) 0.027(5) 0.031(5) -0.008(4) -0.007(4) -0.006(4)
C11 0.033(5) 0.034(5) 0.032(5) -0.016(4) 0.004(4) -0.015(5)
C1 0.022(5) 0.024(5) 0.029(5) -0.007(4) -0.004(4) -0.008(4)
C16 0.036(6) 0.028(5) 0.033(5) -0.010(4) 0.002(4) -0.012(4)
C2 0.036(6) 0.043(6) 0.038(6) -0.018(5) 0.002(5) -0.013(5)
C7 0.022(5) 0.032(5) 0.020(5) -0.005(4) -0.002(4) -0.009(4)
C10 0.028(5) 0.027(5) 0.035(6) -0.016(4) -0.002(4) -0.008(4)
C4 0.031(6) 0.025(5) 0.059(8) -0.009(5) -0.020(5) -0.006(5)
C18 0.032(6) 0.044(6) 0.023(5) -0.002(5) 0.007(4) -0.011(5)
C9 0.023(5) 0.021(5) 0.028(5) -0.003(4) 0.005(4) -0.008(4)
C5 0.042(6) 0.032(6) 0.040(6) -0.002(5) -0.016(5) -0.016(5)
C3 0.028(6) 0.031(6) 0.079(10) -0.029(6) -0.010(6) 0.000(5)
C15 0.034(6) 0.031(6) 0.034(6) -0.007(5) 0.003(5) -0.003(5)
C19 0.051(7) 0.031(5) 0.037(6) -0.008(5) -0.010(5) -0.025(5)
C13 0.032(5) 0.038(6) 0.029(5) -0.009(5) -0.007(4) -0.014(5)
C14 0.032(6) 0.036(6) 0.033(6) -0.009(5) -0.007(4) -0.005(5)
I1 0.0659(8) 0.0759(8) 0.0843(9) -0.0243(7) -0.0016(6) -0.0258(6)
O1 0.057(5) 0.033(4) 0.038(4) -0.007(4) -0.004(4) -0.012(4)

loop_
_atom_type_symbol
_atom_type_description
_atom_type_scat_dispersion_real
_atom_type_scat_dispersion_imag
_atom_type_scat_source
C C 0.0033 0.0016 'International Tables Vol C Tables 4.2.6.8 and 6.1.1.4'
H H 0.0000 0.0000 'International Tables Vol C Tables 4.2.6.8 and 6.1.1.4'
Br Br -0.2901 2.4595 'International Tables Vol C Tables 4.2.6.8 and 6.1.1.4'
Cl Cl 0.1484 0.1585 'International Tables Vol C Tables 4.2.6.8 and 6.1.1.4'
I I -0.4742 1.8119 'International Tables Vol C Tables 4.2.6.8 and 6.1.1.4'
N N 0.0061 0.0033 'International Tables Vol C Tables 4.2.6.8 and 6.1.1.4'
S S 0.1246 0.1234 'International Tables Vol C Tables 4.2.6.8 and 6.1.1.4'
O O 0.0106 0.0060 'International Tables Vol C Tables 4.2.6.8 and 6.1.1.4'

loop_
_geom_angle_atom_site_label_1
_geom_angle_atom_site_label_2
_geom_angle_atom_site_label_3
_geom_angle
C6 S1 C7 90.7(5)
C12 C17 C16 120.0(9)
C12 C17 N2 119.7(8)
C16 C17 N2 120.3(9)
C7 C8 C9 124.9(10)
C7 C8 Br1 113.6(7)
C9 C8 Br1 116.5(7)
C7 N1 C1 113.3(8)
C7 N1 C18 125.1(8)
C1 N1 C18 121.2(9)
C17 C12 C13 120.1(9)
C17 C12 C11 118.7(9)
C13 C12 C11 121.1(10)
C9 N2 C17 121.4(8)
C9 N2 C19 120.0(8)
C17 N2 C19 118.5(8)
C1 C6 C5 119.6(10)
C1 C6 S1 111.1(7)
C5 C6 S1 129.3(9)
C10 C11 C12 121.6(10)
C10 C11 H11 119.2
C12 C11 H11 119.2
C6 C1 N1 113.4(9)
C6 C1 C2 121.8(9)
N1 C1 C2 124.7(9)
C15 C16 C17 118.5(10)
C15 C16 H16 120.7
C17 C16 H16 120.7
C3 C2 C1 115.4(11)
C3 C2 H2 122.3
C1 C2 H2 122.3
N1 C7 C8 127.0(9)
N1 C7 S1 111.1(7)
C8 C7 S1 121.9(8)
C11 C10 C9 118.4(9)
C11 C10 H10 120.8
C9 C10 H10 120.8
C5 C4 C3 120.9(10)
C5 C4 H4 119.6
C3 C4 H4 119.6
N1 C18 H18A 109.5
N1 C18 H18B 109.5
H18A C18 H18B 109.5
N1 C18 H18C 109.5
H18A C18 H18C 109.5
H18B C18 H18C 109.5
N2 C9 C8 121.7(10)
N2 C9 C10 119.2(9)
C8 C9 C10 118.9(9)
C4 C5 C6 119.5(11)
C4 C5 H5 120.2
C6 C5 H5 120.2
C4 C3 C2 122.8(11)
C4 C3 H3 118.6
C2 C3 H3 118.6
C14 C15 C16 122.0(10)
C14 C15 H15 119.0
C16 C15 H15 119.0
N2 C19 H19A 109.5
N2 C19 H19B 109.5
H19A C19 H19B 109.5
N2 C19 H19C 109.5
H19A C19 H19C 109.5
H19B C19 H19C 109.5
C14 C13 C12 118.3(10)
C14 C13 H13 120.8
C12 C13 H13 120.8
C15 C14 C13 121.0(10)
C15 C14 H14 119.5
C13 C14 H14 119.5
H1B O1 H1A 104.2

loop_
_geom_bond_atom_site_label_1
_geom_bond_atom_site_label_2
_geom_bond_distance
Br1 C8 1.918(11)
S1 C6 1.733(11)
S1 C7 1.751(9)
C17 C12 1.398(15)
C17 C16 1.400(14)
C17 N2 1.403(12)
C8 C7 1.396(14)
C8 C9 1.430(14)
N1 C7 1.347(13)
N1 C1 1.402(12)
N1 C18 1.471(12)
C12 C13 1.409(14)
C12 C11 1.410(14)
N2 C9 1.350(12)
N2 C19 1.473(13)
C6 C1 1.363(15)
C6 C5 1.410(14)
C11 C10 1.372(15)
C11 H11 0.9300
C1 C2 1.430(15)
C16 C15 1.379(16)
C16 H16 0.9300
C2 C3 1.397(17)
C2 H2 0.9300
C10 C9 1.453(14)
C10 H10 0.9300
C4 C5 1.356(18)
C4 C3 1.36(2)
C4 H4 0.9300
C18 H18A 0.9600
C18 H18B 0.9600
C18 H18C 0.9600
C5 H5 0.9300
C3 H3 0.9300
C15 C14 1.362(18)
C15 H15 0.9300
C19 H19A 0.9600
C19 H19B 0.9600
C19 H19C 0.9600
C13 C14 1.387(16)
C13 H13 0.9300
C14 H14 0.9300
O1 H1B 0.9505
O1 H1A 0.9117

loop_
_geom_hbond_atom_site_label_D
_geom_hbond_atom_site_label_H
_geom_hbond_atom_site_label_A
_geom_hbond_distance_DH
_geom_hbond_distance_HA
_geom_hbond_distance_DA
_geom_hbond_angle_DHA
_geom_hbond_site_symmetry_A
C16 H16 O1 0.93 2.53 3.398(14) 155.2 1_565
C18 H18A I1 0.96 2.94 3.897(13) 172.9 .
C18 H18B I1 0.96 3.12 3.778(10) 127.2 2_665
C5 H5 I1 0.93 3.25 3.897(11) 128.6 2_656
C19 H19B O1 0.96 2.50 3.258(13) 136.0 1_565
O1 H1B I1 0.95 2.45 3.322(9) 152.9 .
O1 H1A Br1 0.91 2.41 2.974(8) 120.6 2_566

loop_
_geom_torsion_atom_site_label_1
_geom_torsion_atom_site_label_2
_geom_torsion_atom_site_label_3
_geom_torsion_atom_site_label_4
_geom_torsion
C16 C17 C12 C13 -2.8(14)
N2 C17 C12 C13 175.6(9)
C16 C17 C12 C11 178.6(9)
N2 C17 C12 C11 -3.0(13)
C12 C17 N2 C9 -5.1(13)
C16 C17 N2 C9 173.2(9)
C12 C17 N2 C19 172.1(9)
C16 C17 N2 C19 -9.5(13)
C7 S1 C6 C1 3.7(8)
C7 S1 C6 C5 -176.6(11)
C17 C12 C11 C10 5.3(15)
C13 C12 C11 C10 -173.3(10)
C5 C6 C1 N1 178.9(9)
S1 C6 C1 N1 -1.4(11)
C5 C6 C1 C2 1.9(16)
S1 C6 C1 C2 -178.4(8)
C7 N1 C1 C6 -2.7(13)
C18 N1 C1 C6 170.6(10)
C7 N1 C1 C2 174.2(10)
C18 N1 C1 C2 -12.5(16)
C12 C17 C16 C15 2.7(15)
N2 C17 C16 C15 -175.7(9)
C6 C1 C2 C3 -1.9(16)
N1 C1 C2 C3 -178.6(10)
C1 N1 C7 C8 -176.7(10)
C18 N1 C7 C8 10.3(17)
C1 N1 C7 S1 5.5(11)
C18 N1 C7 S1 -167.5(9)
C9 C8 C7 N1 38.0(17)
Br1 C8 C7 N1 -168.1(9)
C9 C8 C7 S1 -144.5(9)
Br1 C8 C7 S1 9.5(12)
C6 S1 C7 N1 -5.3(8)
C6 S1 C7 C8 176.8(9)
C12 C11 C10 C9 0.2(15)
C17 N2 C9 C8 -164.5(9)
C19 N2 C9 C8 18.3(14)
C17 N2 C9 C10 10.7(13)
C19 N2 C9 C10 -166.5(9)
C7 C8 C9 N2 -157.2(10)
Br1 C8 C9 N2 49.6(12)
C7 C8 C9 C10 27.6(15)
Br1 C8 C9 C10 -125.6(9)
C11 C10 C9 N2 -8.2(14)
C11 C10 C9 C8 167.1(10)
C3 C4 C5 C6 0.2(17)
C1 C6 C5 C4 -1.0(16)
S1 C6 C5 C4 179.3(9)
C5 C4 C3 C2 -0.3(18)
C1 C2 C3 C4 1.0(17)
C17 C16 C15 C14 -1.8(16)
C17 C12 C13 C14 1.8(15)
C11 C12 C13 C14 -179.6(10)
C16 C15 C14 C13 0.9(18)
C12 C13 C14 C15 -0.9(16)
